data_7237127
loop_
_publ_author_name
'Szimhardt, Norbert'
'Wurzenberger, Maximilian H. H.'
'Klap\"otke, Thomas M.'
'Lechner, Jasmin T.'
'Reichherzer, Hannes'
'Unger, Cornelia C.'
'Stierstorfer, J\"org'

_publ_section_title
;
 Highly functional energetic complexes: stability tuning through
 coordination diversity of isomeric propyl-linked ditetrazoles
;
_journal_issue 15
_journal_name_full 'Journal of Materials Chemistry A'
_journal_page_first 6565
_journal_paper_doi 10.1039/C8TA01412D
_journal_volume 6
_journal_year 2018
_chemical_formula_moiety 'C15 H24 Cu N24, 2(N3 O4)'
_chemical_formula_sum 'C15 H24 Cu N30 O8'
_chemical_formula_weight 816.18
_chemical_name_common 'tris(1,3-ditetrazol-1-ylpropane) copper(II) dinitramide'
_chemical_name_systematic
;
tris(1,3-ditetrazol-1-ylpropane) copper(II) dinitramide
;
_space_group_IT_number 15
_space_group_name_Hall '-C 2yc'
_space_group_name_H-M_alt 'C 1 2/c 1'
_symmetry_cell_setting monoclinic
_symmetry_Int_Tables_number 15
_symmetry_space_group_name_Hall '-C 2yc'
_symmetry_space_group_name_H-M 'C 1 2/c 1'
_atom_sites_solution_hydrogens geom
_audit_creation_method SHELXL-2013
_audit_update_record
;
2018-01-12 deposited with the CCDC.
2018-03-08 downloaded from the CCDC.
;
_cell_angle_alpha 90
_cell_angle_beta 124.9100(10)
_cell_angle_gamma 90
_cell_formula_units_Z 8
_cell_length_a 27.0187(10)
_cell_length_b 18.5080(6)
_cell_length_c 15.4569(5)
_cell_measurement_reflns_used 9933
_cell_measurement_temperature 103(2)
_cell_measurement_theta_max 27.4587
_cell_measurement_theta_min 2.6355
_cell_volume 6338.5(4)
_computing_cell_refinement 'APEX2 v2012.4-3 (Bruker AXS)'
_computing_data_collection 'Bruker Instrument Service v3.0.21'
_computing_data_reduction 'SAINT V8.18C (Bruker AXS Inc., 2011)'
_computing_structure_refinement 'SHELXL-2013 (Sheldrick, 2013)'
_diffrn_ambient_temperature 103(2)
_diffrn_detector_area_resol_mean 7.3910
_diffrn_measured_fraction_theta_full 0.999
_diffrn_measured_fraction_theta_max 0.999
_diffrn_measurement_device_type 'D8 Venture'
_diffrn_measurement_method 'mix of omega and phi scans'
_diffrn_radiation_type MoK\a
_diffrn_radiation_wavelength 0.71073
_diffrn_reflns_av_R_equivalents 0.0428
_diffrn_reflns_av_unetI/netI 0.0251
_diffrn_reflns_Laue_measured_fraction_full 0.999
_diffrn_reflns_Laue_measured_fraction_max 0.999
_diffrn_reflns_limit_h_max 33
_diffrn_reflns_limit_h_min -33
_diffrn_reflns_limit_k_max 22
_diffrn_reflns_limit_k_min -22
_diffrn_reflns_limit_l_max 17
_diffrn_reflns_limit_l_min -19
_diffrn_reflns_number 46253
_diffrn_reflns_point_group_measured_fraction_full 0.999
_diffrn_reflns_point_group_measured_fraction_max 0.999
_diffrn_reflns_theta_full 25.242
_diffrn_reflns_theta_max 26.000
_diffrn_reflns_theta_min 2.515
_diffrn_source 'rotating anode generator'
_exptl_absorpt_coefficient_mu 0.784
_exptl_absorpt_correction_T_max 0.7456
_exptl_absorpt_correction_T_min 0.7098
_exptl_absorpt_correction_type multi-scan
_exptl_absorpt_process_details
;
SADABS-2016/2 - Bruker AXS area detector scaling and absorption correction
;
_exptl_crystal_colour blue
_exptl_crystal_density_diffrn 1.711
_exptl_crystal_density_method 'not measured'
_exptl_crystal_description platelet
_exptl_crystal_F_000 3336
_exptl_crystal_size_max 0.100
_exptl_crystal_size_mid 0.040
_exptl_crystal_size_min 0.020
_refine_diff_density_max 0.353
_refine_diff_density_min -0.550
_refine_diff_density_rms 0.057
_refine_ls_extinction_method none
_refine_ls_goodness_of_fit_ref 1.052
_refine_ls_hydrogen_treatment constr
_refine_ls_matrix_type full
_refine_ls_number_parameters 562
_refine_ls_number_reflns 6221
_refine_ls_number_restraints 0
_refine_ls_restrained_S_all 1.052
_refine_ls_R_factor_all 0.0380
_refine_ls_R_factor_gt 0.0283
_refine_ls_shift/su_max 0.000
_refine_ls_shift/su_mean 0.000
_refine_ls_structure_factor_coef Fsqd
_refine_ls_weighting_details 'w=1/[\s^2^(Fo^2^)+(0.0339P)^2^+9.8138P] where P=(Fo^2^+2Fc^2^)/3'
_refine_ls_weighting_scheme calc
_refine_ls_wR_factor_gt 0.0703
_refine_ls_wR_factor_ref 0.0774
_reflns_Friedel_coverage 0.000
_reflns_number_gt 5166
_reflns_number_total 6221
_reflns_threshold_expression 'I > 2\s(I)'
_cod_data_source_file c8ta01412d2.cif
_cod_data_source_block vv797
_cod_depositor_comments
;
The following automatic conversions were performed:

data item '_exptl_absorpt_correction_type' value 'Multi-Scan' was
changed to 'multi-scan' in accordance with the
/home/saulius/struct/COD-crude-data/automatic-downloads/DataCite-retrospective/RSC/depositions/lib/dictionaries/cif_core.dic
dictionary named 'cif_core.dic' version 2.4.2 last updated on
2011-04-26.

Automatic conversion script
Id: cif_fix_values 6909 2019-04-08 15:41:33Z antanas 
;
_cod_original_sg_symbol_H-M 'C 2/c'
_cod_database_code 7237127
_shelx_space_group_comment
;
The symmetry employed for this shelxl refinement is uniquely defined
by the following loop, which should always be used as a source of
symmetry information in preference to the above space-group names.
They are only intended as comments.
;
_shelx_estimated_absorpt_t_min 0.926
_shelx_estimated_absorpt_t_max 0.984
_shelxl_version_number 2013-4

loop_
_space_group_symop_operation_xyz
'x, y, z'
'-x, y, -z+1/2'
'x+1/2, y+1/2, z'
'-x+1/2, y+1/2, -z+1/2'
'-x, -y, -z'
'x, -y, z-1/2'
'-x+1/2, -y+1/2, -z'
'x+1/2, -y+1/2, z-1/2'

loop_
_atom_site_label
_atom_site_type_symbol
_atom_site_fract_x
_atom_site_fract_y
_atom_site_fract_z
_atom_site_U_iso_or_equiv
_atom_site_adp_type
_atom_site_occupancy
_atom_site_site_symmetry_order
_atom_site_calc_flag
_atom_site_refinement_flags_posn
_atom_site_refinement_flags_adp
_atom_site_refinement_flags_occupancy
_atom_site_disorder_assembly
_atom_site_disorder_group
O300 O -0.24998(8) 0.38360(8) -0.38215(12) 0.0328(4) Uani 1 1 d . . . . .
N300 N -0.24992(11) 0.39739(10) -0.30694(16) 0.0357(5) Uani 1 1 d . . . . .
O301 O -0.19702(13) 0.43589(17) -0.2359(2) 0.0289(7) Uani 0.5 1 d . . P A 1
N301 N -0.28159(15) 0.37281(19) -0.2767(3) 0.0218(7) Uani 0.5 1 d . . P A 1
O304 O -0.2922(2) 0.3435(2) -0.1525(4) 0.0439(11) Uani 0.5 1 d . . P A 1
O306 O -0.19967(17) 0.34684(19) -0.1088(3) 0.0316(8) Uani 0.5 1 d . . P A 1
N302 N -0.21834(15) 0.37278(18) -0.2137(3) 0.0215(7) Uani 0.5 1 d . . P A 2
O302 O -0.30295(13) 0.43565(18) -0.3418(2) 0.0295(7) Uani 0.5 1 d . . P A 2
O303 O -0.30031(17) 0.34670(19) -0.2096(3) 0.0318(8) Uani 0.5 1 d . . P A 2
O305 O -0.2077(2) 0.3437(2) -0.0680(3) 0.0456(12) Uani 0.5 1 d . . P A 2
O201 O -0.24998(7) -0.21421(9) -0.82111(13) 0.0381(4) Uani 1 1 d . . . . .
O202 O -0.25002(8) -0.09397(9) -0.62185(12) 0.0332(4) Uani 1 1 d . . . . .
N200 N -0.24995(10) -0.16157(10) -0.77421(15) 0.0338(5) Uani 1 1 d . . . . .
N202 N -0.28214(14) -0.07998(18) -0.7117(3) 0.0182(7) Uani 0.5 1 d . . P B 1
O205 O -0.31767(12) -0.02849(15) -0.7442(2) 0.0230(6) Uani 0.5 1 d . . P B 1
N209 N -0.2920(3) -0.1256(5) -0.7918(5) 0.0199(13) Uani 0.5 1 d . . P B 1
O217 O -0.1892(2) -0.1393(4) -0.6982(6) 0.0312(14) Uani 0.5 1 d . . P B 1
O211 O -0.3106(2) -0.1391(4) -0.8196(5) 0.0295(13) Uani 0.5 1 d . . P B 2
N218 N -0.2079(3) -0.1257(4) -0.7080(6) 0.0188(12) Uani 0.5 1 d . . P B 2
O207 O -0.18226(12) -0.02839(15) -0.6088(2) 0.0231(6) Uani 0.5 1 d . . P B 2
N203 N -0.21775(14) -0.08014(18) -0.6471(2) 0.0178(7) Uani 0.5 1 d . . P B 2
Cu1 Cu 0.0000 0.0000 0.0000 0.00944(8) Uani 1 2 d S . P . .
Cu2 Cu 0.0000 0.5000 -0.5000 0.00944(8) Uani 1 2 d S . P . .
N12 N 0.05338(7) 0.10886(8) 0.02189(12) 0.0150(3) Uani 1 1 d . . . . .
N24 N -0.06345(7) 0.47498(8) -0.47612(11) 0.0116(3) Uani 1 1 d . . . . .
N4 N -0.06347(7) 0.02505(8) -0.15074(11) 0.0115(3) Uani 1 1 d . . . . .
N13 N 0.09844(7) 0.30919(8) -0.29485(11) 0.0132(3) Uani 1 1 d . . . . .
N9 N 0.09841(7) 0.19080(8) -0.00818(11) 0.0135(3) Uani 1 1 d . . . . .
N16 N 0.05334(7) 0.39112(8) -0.41521(12) 0.0151(3) Uani 1 1 d . . . . .
N17 N -0.09484(7) 0.35999(8) -0.75553(11) 0.0131(3) Uani 1 1 d . . . . .
N2 N -0.11042(7) 0.08513(9) -0.29712(12) 0.0175(3) Uani 1 1 d . . . . .
N5 N -0.09489(7) 0.14005(8) 0.06582(11) 0.0133(3) Uani 1 1 d . . . . .
N22 N -0.11033(7) 0.41485(9) -0.42363(12) 0.0170(3) Uani 1 1 d . . . . .
C7 C 0.09087(8) 0.25005(9) -0.15921(14) 0.0129(4) Uani 1 1 d . . . . .
H7A H 0.0647 0.2089 -0.2016 0.015 Uiso 1 1 calc R U . . .
H7B H 0.0648 0.2914 -0.1690 0.015 Uiso 1 1 calc R U . . .
N21 N -0.13987(7) 0.47691(8) -0.46887(11) 0.0121(3) Uani 1 1 d . . . . .
N1 N -0.13998(7) 0.02307(8) -0.31096(11) 0.0119(3) Uani 1 1 d . . . . .
N8 N -0.04583(7) 0.06032(8) 0.04335(11) 0.0117(3) Uani 1 1 d . . . . .
N20 N -0.04587(7) 0.43970(8) -0.63502(11) 0.0120(3) Uani 1 1 d . . . . .
N6 N -0.08066(7) 0.08627(8) 0.13557(12) 0.0174(3) Uani 1 1 d . . . . .
N19 N -0.05128(7) 0.46169(8) -0.72416(11) 0.0161(3) Uani 1 1 d . . . . .
N7 N -0.05133(7) 0.03836(8) 0.12138(12) 0.0163(3) Uani 1 1 d . . . . .
N10 N 0.08060(8) 0.22205(9) 0.04830(14) 0.0238(4) Uani 1 1 d . . . . .
N18 N -0.08071(8) 0.41375(9) -0.79691(12) 0.0180(3) Uani 1 1 d . . . . .
N14 N 0.08070(8) 0.27792(9) -0.38691(12) 0.0233(4) Uani 1 1 d . . . . .
N3 N -0.06392(7) 0.08625(8) -0.19977(12) 0.0166(3) Uani 1 1 d . . . . .
C11 C -0.12966(8) 0.29765(10) -0.82186(15) 0.0167(4) Uani 1 1 d . . . . .
H11A H -0.1651 0.3148 -0.8904 0.020 Uiso 1 1 calc R U . . .
H11B H -0.1445 0.2691 -0.7869 0.020 Uiso 1 1 calc R U . . .
C4 C -0.12959(8) 0.20235(10) 0.06267(14) 0.0169(4) Uani 1 1 d . . . . .
H4A H -0.1650 0.1852 0.0603 0.020 Uiso 1 1 calc R U . . .
H4B H -0.1444 0.2309 -0.0020 0.020 Uiso 1 1 calc R U . . .
C15 C -0.24991(8) 0.46735(10) -0.57597(14) 0.0144(4) Uani 1 1 d . . . . .
H15A H -0.2499 0.4139 -0.5734 0.017 Uiso 1 1 calc R U . . .
H15B H -0.2499 0.4821 -0.6375 0.017 Uiso 1 1 calc R U . . .
N23 N -0.06396(7) 0.41382(8) -0.42825(12) 0.0163(3) Uani 1 1 d . . . . .
C8 C 0.13163(8) 0.27072(10) -0.19392(14) 0.0150(4) Uani 1 1 d . . . . .
H8A H 0.1648 0.3018 -0.1393 0.018 Uiso 1 1 calc R U . . .
H8B H 0.1498 0.2265 -0.2006 0.018 Uiso 1 1 calc R U . . .
C6 C 0.13168(8) 0.22914(10) -0.04271(14) 0.0153(4) Uani 1 1 d . . . . .
H6A H 0.1648 0.1979 -0.0311 0.018 Uiso 1 1 calc R U . . .
H6B H 0.1500 0.2733 0.0004 0.018 Uiso 1 1 calc R U . . .
N15 N 0.05373(8) 0.32754(9) -0.45876(12) 0.0211(4) Uani 1 1 d . . . . .
C1 C -0.11104(8) -0.01310(10) -0.22097(13) 0.0134(4) Uani 1 1 d . . . . .
H1 H -0.1225 -0.0585 -0.2091 0.016 Uiso 1 1 calc R U . . .
C13 C -0.11109(8) 0.51303(10) -0.50113(14) 0.0130(4) Uani 1 1 d . . . . .
H13 H -0.1227 0.5584 -0.5362 0.016 Uiso 1 1 calc R U . . .
N11 N 0.05363(8) 0.17249(9) 0.06609(13) 0.0221(4) Uani 1 1 d . . . . .
C10 C -0.07331(8) 0.37655(10) -0.65656(14) 0.0136(4) Uani 1 1 d . . . . .
H10 H -0.0770 0.3480 -0.6094 0.016 Uiso 1 1 calc R U . . .
C3 C -0.07322(8) 0.12352(10) 0.00999(14) 0.0138(4) Uani 1 1 d . . . . .
H3 H -0.0768 0.1521 -0.0444 0.017 Uiso 1 1 calc R U . . .
C12 C -0.09034(9) 0.25006(10) -0.84028(16) 0.0196(4) Uani 1 1 d . . . . .
H12A H -0.0641 0.2193 -0.7776 0.024 Uiso 1 1 calc R U . . .
H12B H -0.0641 0.2809 -0.8505 0.024 Uiso 1 1 calc R U . . .
C14 C -0.19446(8) 0.49676(10) -0.47571(14) 0.0145(4) Uani 1 1 d . . . . .
H14A H -0.1973 0.5500 -0.4746 0.017 Uiso 1 1 calc R U . . .
H14B H -0.1922 0.4771 -0.4139 0.017 Uiso 1 1 calc R U . . .
C2 C -0.19447(8) 0.00326(10) -0.41323(14) 0.0146(4) Uani 1 1 d . . . . .
H2A H -0.1973 -0.0500 -0.4201 0.017 Uiso 1 1 calc R U . . .
H2B H -0.1922 0.0229 -0.4704 0.017 Uiso 1 1 calc R U . . .
C5 C 0.08148(9) 0.12224(10) -0.02282(15) 0.0194(4) Uani 1 1 d . . . . .
H5 H 0.0886 0.0879 -0.0602 0.023 Uiso 1 1 calc R U . . .
C9 C 0.08155(9) 0.37780(10) -0.31408(15) 0.0197(4) Uani 1 1 d . . . . .
H9 H 0.0888 0.4122 -0.2624 0.024 Uiso 1 1 calc R U . . .
N303 N -0.25004(11) 0.35494(9) -0.16976(15) 0.0279(4) Uani 1 1 d . . . . .

loop_
_atom_site_aniso_label
_atom_site_aniso_U_11
_atom_site_aniso_U_22
_atom_site_aniso_U_33
_atom_site_aniso_U_23
_atom_site_aniso_U_13
_atom_site_aniso_U_12
O300 0.0546(11) 0.0253(8) 0.0307(8) 0.0004(7) 0.0315(8) -0.0003(8)
N300 0.0675(15) 0.0175(9) 0.0375(11) 0.0014(8) 0.0392(11) -0.0009(10)
O301 0.0186(15) 0.0379(18) 0.0233(15) -0.0016(13) 0.0079(13) -0.0113(13)
N301 0.0174(17) 0.0217(18) 0.0256(18) 0.0047(14) 0.0119(15) -0.0009(14)
O304 0.073(3) 0.033(2) 0.068(3) -0.012(2) 0.065(3) -0.0164(19)
O306 0.034(2) 0.0237(18) 0.0165(19) 0.0031(15) 0.0021(17) -0.0021(14)
N302 0.0193(18) 0.0208(18) 0.0192(17) 0.0052(13) 0.0080(15) 0.0012(14)
O302 0.0181(15) 0.0398(19) 0.0292(16) 0.0115(13) 0.0128(13) 0.0113(13)
O303 0.035(2) 0.0250(18) 0.053(2) 0.0053(18) 0.035(2) 0.0010(14)
O305 0.079(3) 0.032(2) 0.0146(19) 0.0074(15) 0.020(2) 0.0148(19)
O201 0.0334(9) 0.0380(10) 0.0403(9) -0.0194(8) 0.0196(8) 0.0004(8)
O202 0.0442(10) 0.0396(9) 0.0252(9) -0.0026(7) 0.0254(8) -0.0007(8)
N200 0.0595(14) 0.0243(10) 0.0317(10) 0.0003(8) 0.0343(11) 0.0003(10)
N202 0.0149(16) 0.0213(17) 0.0205(18) -0.0026(13) 0.0114(14) -0.0038(14)
O205 0.0217(15) 0.0189(14) 0.0294(15) -0.0021(12) 0.0153(13) 0.0011(12)
N209 0.011(4) 0.029(3) 0.019(3) -0.004(2) 0.008(3) -0.003(3)
O217 0.010(3) 0.042(4) 0.025(2) -0.006(2) 0.000(2) 0.000(2)
O211 0.010(3) 0.038(3) 0.035(3) -0.005(2) 0.010(3) 0.002(2)
N218 0.010(3) 0.025(3) 0.015(2) -0.002(2) 0.003(3) 0.001(3)
O207 0.0211(15) 0.0207(15) 0.0225(14) -0.0022(12) 0.0096(12) 0.0005(12)
N203 0.0160(16) 0.0193(17) 0.0118(15) 0.0009(12) 0.0042(13) 0.0029(14)
Cu1 0.01008(16) 0.01051(16) 0.00768(15) 0.00043(10) 0.00505(13) 0.00168(11)
Cu2 0.01004(16) 0.01065(16) 0.00935(15) -0.00149(11) 0.00656(13) -0.00165(11)
N12 0.0174(8) 0.0141(8) 0.0141(7) -0.0003(6) 0.0093(7) -0.0014(6)
N24 0.0123(8) 0.0126(7) 0.0106(7) -0.0005(6) 0.0069(6) -0.0007(6)
N4 0.0127(8) 0.0116(7) 0.0120(7) 0.0000(6) 0.0082(6) 0.0003(6)
N13 0.0168(8) 0.0111(7) 0.0136(7) 0.0012(6) 0.0099(6) 0.0011(6)
N9 0.0154(8) 0.0133(8) 0.0121(7) 0.0000(6) 0.0081(6) -0.0013(6)
N16 0.0181(8) 0.0140(8) 0.0149(8) 0.0018(6) 0.0105(7) 0.0017(6)
N17 0.0155(8) 0.0109(7) 0.0131(7) -0.0012(6) 0.0083(6) -0.0001(6)
N2 0.0170(8) 0.0169(8) 0.0135(8) 0.0024(6) 0.0057(7) -0.0021(7)
N5 0.0150(8) 0.0106(7) 0.0161(7) -0.0016(6) 0.0100(6) -0.0004(6)
N22 0.0158(8) 0.0172(8) 0.0210(8) 0.0049(6) 0.0124(7) 0.0021(6)
C7 0.0131(9) 0.0118(9) 0.0132(9) 0.0010(7) 0.0072(7) -0.0007(7)
N21 0.0104(7) 0.0148(7) 0.0109(7) -0.0007(6) 0.0060(6) -0.0001(6)
N1 0.0112(7) 0.0138(7) 0.0108(7) 0.0000(6) 0.0064(6) 0.0001(6)
N8 0.0128(7) 0.0129(7) 0.0117(7) -0.0001(6) 0.0083(6) -0.0007(6)
N20 0.0136(8) 0.0123(7) 0.0108(7) 0.0002(6) 0.0075(6) -0.0001(6)
N6 0.0253(9) 0.0139(8) 0.0204(8) 0.0017(6) 0.0175(7) 0.0028(7)
N19 0.0230(9) 0.0135(8) 0.0121(7) -0.0008(6) 0.0103(7) -0.0024(6)
N7 0.0233(9) 0.0145(8) 0.0181(8) 0.0014(6) 0.0159(7) 0.0008(6)
N10 0.0334(10) 0.0171(9) 0.0343(10) -0.0048(7) 0.0272(9) -0.0039(7)
N18 0.0264(9) 0.0137(8) 0.0154(8) -0.0003(6) 0.0128(7) -0.0021(7)
N14 0.0324(10) 0.0155(8) 0.0163(8) 0.0000(6) 0.0105(8) 0.0039(7)
N3 0.0167(8) 0.0160(8) 0.0132(7) 0.0032(6) 0.0063(7) -0.0009(6)
C11 0.0166(9) 0.0139(9) 0.0183(9) -0.0056(7) 0.0092(8) -0.0030(7)
C4 0.0167(9) 0.0144(9) 0.0192(9) -0.0026(7) 0.0100(8) 0.0031(7)
C15 0.0125(9) 0.0182(9) 0.0127(8) -0.0013(7) 0.0072(7) -0.0003(7)
N23 0.0165(8) 0.0155(8) 0.0207(8) 0.0044(6) 0.0129(7) 0.0006(6)
C8 0.0150(9) 0.0153(9) 0.0144(9) 0.0058(7) 0.0082(8) 0.0035(7)
C6 0.0146(9) 0.0158(9) 0.0156(9) 0.0025(7) 0.0087(8) -0.0026(7)
N15 0.0274(9) 0.0159(8) 0.0163(8) -0.0001(6) 0.0103(7) 0.0038(7)
C1 0.0138(9) 0.0135(9) 0.0125(8) 0.0007(7) 0.0074(8) -0.0001(7)
C13 0.0127(9) 0.0142(9) 0.0125(8) 0.0009(7) 0.0075(7) -0.0005(7)
N11 0.0277(9) 0.0175(9) 0.0297(9) -0.0047(7) 0.0215(8) -0.0047(7)
C10 0.0146(9) 0.0133(9) 0.0139(9) 0.0000(7) 0.0087(8) 0.0001(7)
C3 0.0147(9) 0.0134(9) 0.0129(8) -0.0002(7) 0.0077(7) 0.0002(7)
C12 0.0169(10) 0.0167(10) 0.0227(10) -0.0065(8) 0.0098(8) 0.0002(8)
C14 0.0113(9) 0.0198(10) 0.0148(9) -0.0019(7) 0.0089(8) -0.0004(7)
C2 0.0116(9) 0.0203(10) 0.0101(8) -0.0029(7) 0.0052(7) -0.0008(7)
C5 0.0301(11) 0.0138(9) 0.0228(10) -0.0039(7) 0.0202(9) -0.0049(8)
C9 0.0307(11) 0.0146(9) 0.0168(9) 0.0020(7) 0.0153(9) 0.0047(8)
N303 0.0524(15) 0.0130(9) 0.0291(10) -0.0020(7) 0.0297(11) -0.0005(9)

loop_
_atom_type_symbol
_atom_type_description
_atom_type_scat_dispersion_real
_atom_type_scat_dispersion_imag
_atom_type_scat_source
C C 0.0033 0.0016 'International Tables Vol C Tables 4.2.6.8 and 6.1.1.4'
H H 0.0000 0.0000 'International Tables Vol C Tables 4.2.6.8 and 6.1.1.4'
N N 0.0061 0.0033 'International Tables Vol C Tables 4.2.6.8 and 6.1.1.4'
O O 0.0106 0.0060 'International Tables Vol C Tables 4.2.6.8 and 6.1.1.4'
Cu Cu 0.3201 1.2651 'International Tables Vol C Tables 4.2.6.8 and 6.1.1.4'

loop_
_geom_angle_atom_site_label_1
_geom_angle_atom_site_label_2
_geom_angle_atom_site_label_3
_geom_angle
_geom_angle_site_symmetry_1
_geom_angle_site_symmetry_3
O300 N300 N302 131.2(3) . .
O300 N300 N301 131.1(2) . .
O300 N300 O301 107.8(2) . .
N301 N300 O301 119.6(2) . .
O300 N300 O302 107.7(2) . .
N302 N300 O302 119.6(2) . .
N300 N301 N303 115.9(3) . .
N300 N302 N303 115.8(3) . .
N218 N200 O201 128.9(3) . .
N209 N200 O201 129.0(3) . .
N218 N200 O211 121.1(4) . .
O201 N200 O211 109.4(3) . .
N209 N200 O217 121.1(4) . .
O201 N200 O217 109.3(3) . .
O202 N202 O205 121.9(3) . .
O202 N202 N209 123.8(5) . .
O205 N202 N209 113.4(4) . .
N200 N209 N202 117.3(5) . .
N200 N218 N203 117.1(5) . .
O202 N203 O207 122.0(3) . .
O202 N203 N218 123.9(4) . .
O207 N203 N218 113.3(4) . .
N4 Cu1 N4 180.0 . 5
N4 Cu1 N8 91.20(6) . 5
N4 Cu1 N8 88.80(6) 5 5
N4 Cu1 N8 88.80(6) . .
N4 Cu1 N8 91.21(6) 5 .
N8 Cu1 N8 180.0 5 .
N4 Cu1 N12 89.13(6) . 5
N4 Cu1 N12 90.87(6) 5 5
N8 Cu1 N12 85.57(5) 5 5
N8 Cu1 N12 94.43(5) . 5
N4 Cu1 N12 90.87(6) . .
N4 Cu1 N12 89.13(6) 5 .
N8 Cu1 N12 94.43(5) 5 .
N8 Cu1 N12 85.57(5) . .
N12 Cu1 N12 180.00(8) 5 .
N24 Cu2 N24 180.0 5_564 .
N24 Cu2 N20 88.80(6) 5_564 5_564
N24 Cu2 N20 91.20(6) . 5_564
N24 Cu2 N20 91.20(6) 5_564 .
N24 Cu2 N20 88.80(6) . .
N20 Cu2 N20 180.00(7) 5_564 .
N24 Cu2 N16 90.87(6) 5_564 5_564
N24 Cu2 N16 89.13(6) . 5_564
N20 Cu2 N16 85.55(5) 5_564 5_564
N20 Cu2 N16 94.45(5) . 5_564
N24 Cu2 N16 89.13(6) 5_564 .
N24 Cu2 N16 90.87(6) . .
N20 Cu2 N16 94.45(5) 5_564 .
N20 Cu2 N16 85.55(5) . .
N16 Cu2 N16 180.00(9) 5_564 .
C5 N12 N11 105.29(15) . .
C5 N12 Cu1 124.79(12) . .
N11 N12 Cu1 129.15(12) . .
C13 N24 N23 107.04(14) . .
C13 N24 Cu2 128.19(12) . .
N23 N24 Cu2 124.77(11) . .
C1 N4 N3 107.11(14) . .
C1 N4 Cu1 128.12(12) . .
N3 N4 Cu1 124.76(11) . .
C9 N13 N14 107.87(15) . .
C9 N13 C8 128.88(15) . .
N14 N13 C8 123.24(15) . .
C5 N9 N10 107.82(15) . .
C5 N9 C6 128.77(16) . .
N10 N9 C6 123.39(15) . .
C9 N16 N15 105.29(15) . .
C9 N16 Cu2 124.71(12) . .
N15 N16 Cu2 129.26(11) . .
C10 N17 N18 108.68(15) . .
C10 N17 C11 132.04(16) . .
N18 N17 C11 119.28(14) . .
N3 N2 N1 106.93(14) . .
C3 N5 N6 108.62(15) . .
C3 N5 C4 132.09(16) . .
N6 N5 C4 119.28(14) . .
N23 N22 N21 106.79(14) . .
C8 C7 C6 107.39(14) . .
C8 C7 H7A 110.2 . .
C6 C7 H7A 110.2 . .
C8 C7 H7B 110.2 . .
C6 C7 H7B 110.2 . .
H7A C7 H7B 108.5 . .
C13 N21 N22 109.06(15) . .
C13 N21 C14 129.23(16) . .
N22 N21 C14 121.71(15) . .
C1 N1 N2 108.98(15) . .
C1 N1 C2 129.32(16) . .
N2 N1 C2 121.68(14) . .
C3 N8 N7 106.83(14) . .
C3 N8 Cu1 131.67(12) . .
N7 N8 Cu1 121.48(11) . .
C10 N20 N19 106.84(14) . .
C10 N20 Cu2 131.74(12) . .
N19 N20 Cu2 121.40(11) . .
N7 N6 N5 107.02(14) . .
N18 N19 N20 109.41(14) . .
N6 N7 N8 109.61(14) . .
N11 N10 N9 106.68(15) . .
N19 N18 N17 107.12(14) . .
N15 N14 N13 106.66(15) . .
N2 N3 N4 109.12(14) . .
N17 C11 C12 110.30(15) . .
N17 C11 H11A 109.6 . .
C12 C11 H11A 109.6 . .
N17 C11 H11B 109.6 . .
C12 C11 H11B 109.6 . .
H11A C11 H11B 108.1 . .
N5 C4 C12 110.47(15) . 1_556
N5 C4 H4A 109.6 . .
C12 C4 H4A 109.6 1_556 .
N5 C4 H4B 109.6 . .
C12 C4 H4B 109.6 1_556 .
H4A C4 H4B 108.1 . .
C14 C15 C2 108.80(14) . 7_454
C14 C15 H15A 109.9 . .
C2 C15 H15A 109.9 7_454 .
C14 C15 H15B 109.9 . .
C2 C15 H15B 109.9 7_454 .
H15A C15 H15B 108.3 . .
N22 N23 N24 109.27(15) . .
N13 C8 C7 111.83(14) . .
N13 C8 H8A 109.3 . .
C7 C8 H8A 109.3 . .
N13 C8 H8B 109.3 . .
C7 C8 H8B 109.3 . .
H8A C8 H8B 107.9 . .
N9 C6 C7 111.87(14) . .
N9 C6 H6A 109.2 . .
C7 C6 H6A 109.2 . .
N9 C6 H6B 109.2 . .
C7 C6 H6B 109.2 . .
H6A C6 H6B 107.9 . .
N14 N15 N16 110.42(15) . .
N4 C1 N1 107.85(16) . .
N4 C1 H1 126.1 . .
N1 C1 H1 126.1 . .
N24 C13 N21 107.84(16) . .
N24 C13 H13 126.1 . .
N21 C13 H13 126.1 . .
N10 N11 N12 110.39(15) . .
N20 C10 N17 107.95(15) . .
N20 C10 H10 126.0 . .
N17 C10 H10 126.0 . .
N8 C3 N5 107.92(15) . .
N8 C3 H3 126.0 . .
N5 C3 H3 126.0 . .
C11 C12 C4 110.52(15) . 1_554
C11 C12 H12A 109.5 . .
C4 C12 H12A 109.5 1_554 .
C11 C12 H12B 109.5 . .
C4 C12 H12B 109.5 1_554 .
H12A C12 H12B 108.1 . .
N21 C14 C15 110.49(14) . .
N21 C14 H14A 109.6 . .
C15 C14 H14A 109.6 . .
N21 C14 H14B 109.6 . .
C15 C14 H14B 109.6 . .
H14A C14 H14B 108.1 . .
N1 C2 C15 110.53(14) . 7_454
N1 C2 H2A 109.5 . .
C15 C2 H2A 109.5 7_454 .
N1 C2 H2B 109.5 . .
C15 C2 H2B 109.5 7_454 .
H2A C2 H2B 108.1 . .
N12 C5 N9 109.82(16) . .
N12 C5 H5 125.1 . .
N9 C5 H5 125.1 . .
N16 C9 N13 109.76(16) . .
N16 C9 H9 125.1 . .
N13 C9 H9 125.1 . .
O306 N303 O304 124.7(3) . .
O303 N303 O305 124.9(3) . .
O306 N303 N301 129.9(3) . .
O304 N303 N301 105.2(3) . .
O303 N303 N302 129.8(3) . .
O305 N303 N302 105.1(3) . .

loop_
_geom_bond_atom_site_label_1
_geom_bond_atom_site_label_2
_geom_bond_distance
_geom_bond_site_symmetry_2
O300 N300 1.189(2) .
N300 N302 1.267(4) .
N300 N301 1.271(4) .
N300 O301 1.400(3) .
N300 O302 1.401(3) .
N301 N303 1.399(4) .
O304 N303 1.328(4) .
O306 N303 1.138(4) .
N302 N303 1.403(4) .
O303 N303 1.136(4) .
O305 N303 1.329(4) .
O201 N200 1.214(2) .
O202 N203 1.170(4) .
O202 N202 1.170(4) .
N200 N218 1.203(9) .
N200 N209 1.206(9) .
N200 O211 1.425(7) .
N200 O217 1.427(7) .
N202 O205 1.237(4) .
N202 N209 1.392(8) .
N218 N203 1.397(8) .
O207 N203 1.240(4) .
Cu1 N4 2.0028(14) .
Cu1 N4 2.0028(14) 5
Cu1 N8 2.0439(14) 5
Cu1 N8 2.0439(14) .
Cu1 N12 2.3865(15) 5
Cu1 N12 2.3865(15) .
Cu2 N24 2.0034(14) 5_564
Cu2 N24 2.0035(14) .
Cu2 N20 2.0437(14) 5_564
Cu2 N20 2.0437(14) .
Cu2 N16 2.3862(15) 5_564
Cu2 N16 2.3862(15) .
N12 C5 1.310(2) .
N12 N11 1.360(2) .
N24 C13 1.316(2) .
N24 N23 1.357(2) .
N4 C1 1.316(2) .
N4 N3 1.359(2) .
N13 C9 1.324(2) .
N13 N14 1.345(2) .
N13 C8 1.464(2) .
N9 C5 1.324(2) .
N9 N10 1.345(2) .
N9 C6 1.465(2) .
N16 C9 1.312(2) .
N16 N15 1.359(2) .
N17 C10 1.324(2) .
N17 N18 1.351(2) .
N17 C11 1.471(2) .
N2 N3 1.296(2) .
N2 N1 1.344(2) .
N5 C3 1.326(2) .
N5 N6 1.351(2) .
N5 C4 1.469(2) .
N22 N23 1.295(2) .
N22 N21 1.344(2) .
C7 C8 1.524(2) .
C7 C6 1.528(2) .
C7 H7A 0.9900 .
C7 H7B 0.9900 .
N21 C13 1.321(2) .
N21 C14 1.464(2) .
N1 C1 1.323(2) .
N1 C2 1.462(2) .
N8 C3 1.321(2) .
N8 N7 1.359(2) .
N20 C10 1.320(2) .
N20 N19 1.362(2) .
N6 N7 1.289(2) .
N19 N18 1.289(2) .
N10 N11 1.295(2) .
N14 N15 1.297(2) .
C11 C12 1.527(3) .
C11 H11A 0.9900 .
C11 H11B 0.9900 .
C4 C12 1.528(3) 1_556
C4 H4A 0.9900 .
C4 H4B 0.9900 .
C15 C14 1.512(2) .
C15 C2 1.515(3) 7_454
C15 H15A 0.9900 .
C15 H15B 0.9900 .
C8 H8A 0.9900 .
C8 H8B 0.9900 .
C6 H6A 0.9900 .
C6 H6B 0.9900 .
C1 H1 0.9500 .
C13 H13 0.9500 .
C10 H10 0.9500 .
C3 H3 0.9500 .
C12 C4 1.528(3) 1_554
C12 H12A 0.9900 .
C12 H12B 0.9900 .
C14 H14A 0.9900 .
C14 H14B 0.9900 .
C2 C15 1.515(3) 7_454
C2 H2A 0.9900 .
C2 H2B 0.9900 .
C5 H5 0.9500 .
C9 H9 0.9500 .

loop_
_geom_hbond_atom_site_label_D
_geom_hbond_atom_site_label_H
_geom_hbond_atom_site_label_A
_geom_hbond_distance_DH
_geom_hbond_distance_HA
_geom_hbond_distance_DA
_geom_hbond_angle_DHA
_geom_hbond_site_symmetry_A
C7 H7A N2 0.99 2.61 3.234(2) 121.3 2_554
C7 H7B N22 0.99 2.60 3.232(2) 121.6 2_554
C11 H11A O305 0.99 2.35 3.234(4) 148.3 1_554
C11 H11B O304 0.99 2.51 3.237(4) 129.9 7_454
C11 H11B O303 0.99 2.59 3.465(4) 146.9 7_454
C4 H4A O304 0.99 2.35 3.235(4) 148.3 7_455
C4 H4B O306 0.99 2.60 3.466(4) 146.8 .
C4 H4B O305 0.99 2.51 3.240(4) 129.9 .
C8 H8A O300 0.99 2.61 3.416(3) 138.3 2_554
C8 H8B O201 0.99 2.54 3.244(2) 127.9 5_554
C6 H6A O300 0.99 2.61 3.414(3) 138.3 8_556
C6 H6B O201 0.99 2.54 3.243(2) 128.2 3_556
C1 H1 O302 0.95 2.55 3.134(3) 120.0 4_444
C1 H1 O303 0.95 2.45 3.268(4) 144.2 4_444
C1 H1 N12 0.95 2.56 3.090(2) 115.6 5
C13 H13 O301 0.95 2.55 3.132(3) 120.1 6_565
C13 H13 O306 0.95 2.45 3.266(4) 144.3 6_565
C13 H13 N16 0.95 2.56 3.092(2) 115.5 5_564
C10 H10 N10 0.95 2.54 3.375(2) 147.0 2_554
C3 H3 N14 0.95 2.54 3.374(2) 147.1 2_554
C14 H14A O305 0.99 2.36 3.209(4) 143.4 6_565
C14 H14B O300 0.99 2.56 3.348(2) 136.5 .
C14 H14B O205 0.99 2.49 3.276(3) 136.0 7_454
C2 H2A O304 0.99 2.36 3.212(4) 143.3 4_444
C2 H2B O300 0.99 2.56 3.348(2) 136.5 7_454
C2 H2B O207 0.99 2.49 3.276(3) 136.0 .
C5 H5 N2 0.95 2.59 3.365(2) 139.1 2_554
C5 H5 N7 0.95 2.51 3.225(2) 132.5 5
C9 H9 N22 0.95 2.59 3.362(2) 139.0 2_554
C9 H9 N19 0.95 2.51 3.224(2) 132.5 5_564
C7 H7A N2 0.99 2.61 3.234(2) 121.3 2_554
C7 H7B N22 0.99 2.60 3.232(2) 121.6 2_554
C11 H11A O305 0.99 2.35 3.234(4) 148.3 1_554
C11 H11B O304 0.99 2.51 3.237(4) 129.9 7_454
C11 H11B O303 0.99 2.59 3.465(4) 146.9 7_454
C4 H4A O304 0.99 2.35 3.235(4) 148.3 7_455
C4 H4B O306 0.99 2.60 3.466(4) 146.8 .
C4 H4B O305 0.99 2.51 3.240(4) 129.9 .
C8 H8A O300 0.99 2.61 3.416(3) 138.3 2_554
C8 H8B O201 0.99 2.54 3.244(2) 127.9 5_554
C6 H6A O300 0.99 2.61 3.414(3) 138.3 8_556
C6 H6B O201 0.99 2.54 3.243(2) 128.2 3_556
C1 H1 O302 0.95 2.55 3.134(3) 120.0 4_444
C1 H1 O303 0.95 2.45 3.268(4) 144.2 4_444
C1 H1 N12 0.95 2.56 3.090(2) 115.6 5
C13 H13 O301 0.95 2.55 3.132(3) 120.1 6_565
C13 H13 O306 0.95 2.45 3.266(4) 144.3 6_565
C13 H13 N16 0.95 2.56 3.092(2) 115.5 5_564
C10 H10 N10 0.95 2.54 3.375(2) 147.0 2_554
C3 H3 N14 0.95 2.54 3.374(2) 147.1 2_554
C14 H14A O305 0.99 2.36 3.209(4) 143.4 6_565
C14 H14B O300 0.99 2.56 3.348(2) 136.5 .
C14 H14B O205 0.99 2.49 3.276(3) 136.0 7_454
C2 H2A O304 0.99 2.36 3.212(4) 143.3 4_444
C2 H2B O300 0.99 2.56 3.348(2) 136.5 7_454
C2 H2B O207 0.99 2.49 3.276(3) 136.0 .
C5 H5 N2 0.95 2.59 3.365(2) 139.1 2_554
C5 H5 N7 0.95 2.51 3.225(2) 132.5 5
C9 H9 N22 0.95 2.59 3.362(2) 139.0 2_554
C9 H9 N19 0.95 2.51 3.224(2) 132.5 5_564

loop_
_geom_torsion_atom_site_label_1
_geom_torsion_atom_site_label_2
_geom_torsion_atom_site_label_3
_geom_torsion_atom_site_label_4
_geom_torsion
_geom_torsion_site_symmetry_1
_geom_torsion_site_symmetry_4
O300 N300 N301 N303 134.7(3) . .
N302 N300 N301 N303 9.3(3) . .
O301 N300 N301 N303 -29.6(4) . .
O302 N300 N301 N303 -133.7(3) . .
O300 N300 N302 N303 -134.6(3) . .
N301 N300 N302 N303 -9.3(3) . .
O301 N300 N302 N303 133.5(3) . .
O302 N300 N302 N303 29.2(4) . .
N203 O202 N202 O205 -118.0(4) . .
N203 O202 N202 N209 74.0(5) . .
N218 N200 N209 N202 -25.3(8) . .
O201 N200 N209 N202 163.9(4) . .
O211 N200 N209 N202 155(3) . .
O217 N200 N209 N202 -25.2(9) . .
O202 N202 N209 N200 -34.7(9) . .
O205 N202 N209 N200 156.3(5) . .
N209 N200 N218 N203 25.5(8) . .
O201 N200 N218 N203 -163.7(3) . .
O211 N200 N218 N203 25.5(9) . .
O217 N200 N218 N203 -154(3) . .
N202 O202 N203 O207 117.4(4) . .
N202 O202 N203 N218 -73.7(5) . .
N200 N218 N203 O202 34.2(8) . .
N200 N218 N203 O207 -156.1(5) . .
N23 N22 N21 C13 0.28(19) . .
N23 N22 N21 C14 -178.83(15) . .
N3 N2 N1 C1 0.3(2) . .
N3 N2 N1 C2 -178.66(15) . .
C3 N5 N6 N7 -0.3(2) . .
C4 N5 N6 N7 179.11(15) . .
C10 N20 N19 N18 -0.1(2) . .
Cu2 N20 N19 N18 178.41(12) . .
N5 N6 N7 N8 0.35(19) . .
C3 N8 N7 N6 -0.3(2) . .
Cu1 N8 N7 N6 178.37(12) . .
C5 N9 N10 N11 -0.1(2) . .
C6 N9 N10 N11 -178.96(16) . .
N20 N19 N18 N17 0.1(2) . .
C10 N17 N18 N19 0.0(2) . .
C11 N17 N18 N19 179.11(15) . .
C9 N13 N14 N15 -0.2(2) . .
C8 N13 N14 N15 -178.98(16) . .
N1 N2 N3 N4 -0.07(19) . .
C1 N4 N3 N2 -0.2(2) . .
Cu1 N4 N3 N2 178.87(12) . .
C10 N17 C11 C12 -108.8(2) . .
N18 N17 C11 C12 72.3(2) . .
C3 N5 C4 C12 -108.5(2) . 1_556
N6 N5 C4 C12 72.2(2) . 1_556
N21 N22 N23 N24 0.08(19) . .
C13 N24 N23 N22 -0.41(19) . .
Cu2 N24 N23 N22 178.84(11) . .
C9 N13 C8 C7 78.9(2) . .
N14 N13 C8 C7 -102.6(2) . .
C6 C7 C8 N13 -165.19(15) . .
C5 N9 C6 C7 79.0(2) . .
N10 N9 C6 C7 -102.37(19) . .
C8 C7 C6 N9 -165.19(15) . .
N13 N14 N15 N16 -0.1(2) . .
C9 N16 N15 N14 0.4(2) . .
Cu2 N16 N15 N14 -169.91(13) . .
N3 N4 C1 N1 0.32(19) . .
Cu1 N4 C1 N1 -178.66(11) . .
N2 N1 C1 N4 -0.4(2) . .
C2 N1 C1 N4 178.45(16) . .
N23 N24 C13 N21 0.57(19) . .
Cu2 N24 C13 N21 -178.64(11) . .
N22 N21 C13 N24 -0.54(19) . .
C14 N21 C13 N24 178.48(16) . .
N9 N10 N11 N12 -0.1(2) . .
C5 N12 N11 N10 0.2(2) . .
Cu1 N12 N11 N10 -169.91(13) . .
N19 N20 C10 N17 0.1(2) . .
Cu2 N20 C10 N17 -178.24(12) . .
N18 N17 C10 N20 -0.1(2) . .
C11 N17 C10 N20 -179.06(17) . .
N7 N8 C3 N5 0.07(19) . .
Cu1 N8 C3 N5 -178.37(12) . .
N6 N5 C3 N8 0.1(2) . .
C4 N5 C3 N8 -179.17(17) . .
N17 C11 C12 C4 -159.71(15) . 1_554
C13 N21 C14 C15 92.0(2) . .
N22 N21 C14 C15 -89.04(19) . .
C2 C15 C14 N21 -173.01(14) 7_454 .
C1 N1 C2 C15 92.2(2) . 7_454
N2 N1 C2 C15 -89.14(19) . 7_454
N11 N12 C5 N9 -0.3(2) . .
Cu1 N12 C5 N9 170.40(12) . .
N10 N9 C5 N12 0.2(2) . .
C6 N9 C5 N12 179.01(16) . .
N15 N16 C9 N13 -0.5(2) . .
Cu2 N16 C9 N13 170.38(12) . .
N14 N13 C9 N16 0.4(2) . .
C8 N13 C9 N16 179.15(17) . .
N300 N301 N303 O303 176.6(4) . .
N300 N301 N303 O306 -15.4(5) . .
N300 N301 N303 O304 169.0(3) . .
N300 N301 N303 O305 -0.5(12) . .
N300 N301 N303 N302 -8.9(3) . .
N300 N302 N303 O303 15.8(5) . .
N300 N302 N303 O306 -176.3(4) . .
N300 N302 N303 O304 1.2(12) . .
N300 N302 N303 O305 -168.8(3) . .
N300 N302 N303 N301 9.0(3) . .
